data_2219203
loop_
_publ_author_name
'Tan, Kong Wai'
'Ng, Chew Hee'
'Maah, Mohd Jamil'
'Ng, Seik Weng'

_publ_section_title
Chlorido(2-methyl-4-oxo-4<i>H</i>-pyran-3-olato-<i>{\k</i>}^2^<i>O</i>^3^,<i>O</i>^4^)(1,10-phenanthroline-<i>{\k</i>}^2^<i>N</i>,<i>N</i>')copper(II)
_journal_issue 8
_journal_name_full 'Acta Crystallographica Section E'
_journal_page_first m1104
_journal_paper_doi 10.1107/S1600536808023829
_journal_volume 64
_journal_year 2008
_chemical_formula_iupac '[Cu (C6 H5 O3) Cl (C12 H8 N2)]'
_chemical_formula_moiety 'C18 H13 Cl Cu N2 O3'
_chemical_formula_sum 'C18 H13 Cl Cu N2 O3'
_chemical_formula_weight 404.29
_chemical_name_systematic ?
_space_group_IT_number 2
_symmetry_cell_setting triclinic
_symmetry_space_group_name_Hall '-P 1'
_symmetry_space_group_name_H-M 'P -1'
_atom_sites_solution_hydrogens geom
_atom_sites_solution_primary direct
_atom_sites_solution_secondary difmap
_audit_creation_method SHELXL-97
_cell_angle_alpha 77.4120(10)
_cell_angle_beta 87.3800(10)
_cell_angle_gamma 84.5650(10)
_cell_formula_units_Z 4
_cell_length_a 9.0043(2)
_cell_length_b 12.0599(2)
_cell_length_c 14.4655(3)
_cell_measurement_reflns_used 4344
_cell_measurement_temperature 100(2)
_cell_measurement_theta_max 28.2
_cell_measurement_theta_min 2.3
_cell_volume 1525.66(5)
_computing_cell_refinement 'SAINT (Bruker, 2007)'
_computing_data_collection 'APEX2 (Bruker, 2007)'
_computing_data_reduction 'SAINT (Bruker, 2007)'
_computing_molecular_graphics 'X-Seed (Barbour, 2001)'
_computing_publication_material 'publCIF (Westrip, 2008)'
_computing_structure_refinement 'SHELXL97 (Sheldrick, 2008)'
_computing_structure_solution 'SHELXS97 (Sheldrick, 2008)'
_diffrn_ambient_temperature 100(2)
_diffrn_measured_fraction_theta_full 0.973
_diffrn_measured_fraction_theta_max 0.973
_diffrn_measurement_device_type 'Bruker SMART APEX diffractometer'
_diffrn_measurement_method '\w scans'
_diffrn_radiation_monochromator graphite
_diffrn_radiation_source 'fine-focus sealed tube'
_diffrn_radiation_type MoK\a
_diffrn_radiation_wavelength 0.71073
_diffrn_reflns_av_R_equivalents 0.0410
_diffrn_reflns_av_sigmaI/netI 0.0610
_diffrn_reflns_limit_h_max 11
_diffrn_reflns_limit_h_min -11
_diffrn_reflns_limit_k_max 15
_diffrn_reflns_limit_k_min -15
_diffrn_reflns_limit_l_max 18
_diffrn_reflns_limit_l_min -18
_diffrn_reflns_number 14221
_diffrn_reflns_theta_full 27.50
_diffrn_reflns_theta_max 27.50
_diffrn_reflns_theta_min 1.44
_diffrn_standards_decay_% 0
_diffrn_standards_interval_count 0
_diffrn_standards_interval_time 0
_diffrn_standards_number 0
_exptl_absorpt_coefficient_mu 1.628
_exptl_absorpt_correction_T_max 0.9230
_exptl_absorpt_correction_T_min 0.7923
_exptl_absorpt_correction_type multi-scan
_exptl_absorpt_process_details '(SADABS; Sheldrick, 1996)'
_exptl_crystal_colour Green
_exptl_crystal_density_diffrn 1.760
_exptl_crystal_density_method 'not measured'
_exptl_crystal_description 'Irregular block'
_exptl_crystal_F_000 820
_exptl_crystal_size_max 0.15
_exptl_crystal_size_mid 0.05
_exptl_crystal_size_min 0.05
_refine_diff_density_max 2.036
_refine_diff_density_min -1.265
_refine_ls_extinction_method none
_refine_ls_goodness_of_fit_ref 1.040
_refine_ls_hydrogen_treatment constr
_refine_ls_matrix_type full
_refine_ls_number_parameters 453
_refine_ls_number_reflns 6825
_refine_ls_number_restraints 0
_refine_ls_restrained_S_all 1.040
_refine_ls_R_factor_all 0.0784
_refine_ls_R_factor_gt 0.0558
_refine_ls_shift/su_max 0.001
_refine_ls_shift/su_mean 0.001
_refine_ls_structure_factor_coef Fsqd
_refine_ls_weighting_details 'calc w=1/[\s^2^(Fo^2^)+(0.1077P)^2^+0.3956P] where P=(Fo^2^+2Fc^2^)/3'
_refine_ls_weighting_scheme calc
_refine_ls_wR_factor_gt 0.1448
_refine_ls_wR_factor_ref 0.1685
_reflns_number_gt 5053
_reflns_number_total 6825
_reflns_threshold_expression I>2\s(I)
_cod_data_source_file xu2443.cif
_cod_data_source_block I
_cod_depositor_comments
;
The following automatic conversions were performed:
'_symmetry_cell_setting' value 'Triclinic' changed to 'triclinic'
according to '/home/saulius/struct/CIF-dictionaries/cif_core.dic'
dictionary named 'cif_core.dic' version 2.4.1 from
2010-06-29.

'_exptl_absorpt_correction_type' value 'Multi-scan' changed
to 'multi-scan' according to
'/home/saulius/struct/CIF-dictionaries/cif_core.dic' dictionary named
'cif_core.dic' version 2.4.1 from 2010-06-29.

Automatic conversion script
Id: cif_fix_enum 1527 2010-12-29 10:47:43Z saulius 

The following automatic conversions were performed:

'_symmetry_cell_setting' value 'Triclinic' changed to 'triclinic'
according to /home/saulius/struct/CIF-dictionaries/cif_core.dic
dictionary named 'cif_core.dic' version 2.4.1 from
2010-06-29.

'_exptl_absorpt_correction_type' value 'Multi-scan'
changed to 'multi-scan' according to
/home/saulius/struct/CIF-dictionaries/cif_core.dic dictionary named
'cif_core.dic' version 2.4.1 from 2010-06-29.

Automatic conversion script
Id: cif_fix_values 1715 2011-07-08 13:25:40Z adriana 
;
_cod_database_code 2219203
_cod_database_fobs_code 2219203

loop_
_symmetry_equiv_pos_as_xyz
'x, y, z'
'-x, -y, -z'

loop_
_atom_site_type_symbol
_atom_site_label
_atom_site_fract_x
_atom_site_fract_y
_atom_site_fract_z
_atom_site_U_iso_or_equiv
_atom_site_adp_type
_atom_site_calc_flag
_atom_site_refinement_flags
_atom_site_occupancy
Cu Cu1 0.85441(5) 0.77700(4) 0.28183(3) 0.01441(15) Uani d . 1
Cu Cu2 0.57072(5) 0.17397(4) 0.21656(3) 0.01458(15) Uani d . 1
O O1 0.7016(3) 0.6822(2) 0.25382(19) 0.0172(6) Uani d . 1
O O2 0.8556(3) 0.6797(2) 0.40608(18) 0.0165(6) Uani d . 1
O O3 0.6602(3) 0.4274(2) 0.48535(19) 0.0169(6) Uani d . 1
O O4 0.4569(3) 0.0598(2) 0.17636(19) 0.0169(6) Uani d . 1
O O5 0.6122(3) 0.0568(2) 0.32809(18) 0.0171(6) Uani d . 1
O O6 0.4537(3) -0.2134(2) 0.39503(19) 0.0180(6) Uani d . 1
N N1 0.8155(3) 0.9036(3) 0.1685(2) 0.0150(7) Uani d . 1
N N2 0.9678(3) 0.8943(3) 0.3209(2) 0.0152(7) Uani d . 1
N N3 0.5841(4) 0.2733(3) 0.0869(2) 0.0160(7) Uani d . 1
N N4 0.7330(3) 0.2675(3) 0.2404(2) 0.0140(6) Uani d . 1
C C1 0.6830(4) 0.6016(3) 0.3256(3) 0.0142(7) Uani d . 1
C C2 0.5859(4) 0.5143(3) 0.3298(3) 0.0168(8) Uani d . 1
H H2A 0.5254 0.5147 0.2776 0.020 Uiso calc R 1
C C3 0.5805(4) 0.4310(3) 0.4083(3) 0.0179(8) Uani d . 1
H H3A 0.5173 0.3720 0.4094 0.021 Uiso calc R 1
C C4 0.7526(4) 0.5118(3) 0.4863(3) 0.0161(8) Uani d . 1
C C5 0.8287(5) 0.4966(4) 0.5774(3) 0.0216(9) Uani d . 1
H H5A 0.7598 0.5234 0.6239 0.032 Uiso calc R 1
H H5B 0.9162 0.5406 0.5679 0.032 Uiso calc R 1
H H5C 0.8603 0.4156 0.6007 0.032 Uiso calc R 1
C C6 0.7679(4) 0.5981(3) 0.4088(3) 0.0147(8) Uani d . 1
C C7 0.7350(4) 0.9050(4) 0.0933(3) 0.0185(8) Uani d . 1
H H7A 0.6753 0.8438 0.0945 0.022 Uiso calc R 1
C C8 0.7352(5) 0.9933(4) 0.0127(3) 0.0198(8) Uani d . 1
H H8A 0.6759 0.9919 -0.0397 0.024 Uiso calc R 1
C C9 0.8216(4) 1.0823(4) 0.0096(3) 0.0181(8) Uani d . 1
H H9A 0.8234 1.1424 -0.0451 0.022 Uiso calc R 1
C C10 0.9075(4) 1.0833(3) 0.0883(3) 0.0158(8) Uani d . 1
C C11 0.8986(4) 0.9918(3) 0.1668(3) 0.0145(8) Uani d . 1
C C12 1.0033(4) 1.1708(3) 0.0933(3) 0.0178(8) Uani d . 1
H H12A 1.0108 1.2333 0.0409 0.021 Uiso calc R 1
C C13 1.0835(4) 1.1652(3) 0.1722(3) 0.0179(8) Uani d . 1
H H13A 1.1480 1.2228 0.1732 0.021 Uiso calc R 1
C C14 1.0723(4) 1.0742(3) 0.2534(3) 0.0165(8) Uani d . 1
C C15 0.9835(4) 0.9861(3) 0.2501(3) 0.0141(8) Uani d . 1
C C16 1.1477(4) 1.0643(4) 0.3396(3) 0.0182(8) Uani d . 1
H H16A 1.2096 1.1212 0.3471 0.022 Uiso calc R 1
C C17 1.1295(4) 0.9718(4) 0.4112(3) 0.0201(9) Uani d . 1
H H17A 1.1781 0.9647 0.4694 0.024 Uiso calc R 1
C C18 1.0403(4) 0.8874(3) 0.4002(3) 0.0167(8) Uani d . 1
H H18A 1.0312 0.8231 0.4508 0.020 Uiso calc R 1
C C19 0.4546(4) -0.0287(3) 0.2423(3) 0.0143(8) Uani d . 1
C C20 0.3761(4) -0.1249(4) 0.2403(3) 0.0185(8) Uani d . 1
H H20A 0.3229 -0.1279 0.1858 0.022 Uiso calc R 1
C C21 0.3780(4) -0.2119(4) 0.3169(3) 0.0191(8) Uani d . 1
H H21A 0.3233 -0.2750 0.3154 0.023 Uiso calc R 1
C C22 0.5334(4) -0.1241(3) 0.4005(3) 0.0170(8) Uani d . 1
C C23 0.6088(5) -0.1400(4) 0.4921(3) 0.0203(9) Uani d . 1
H H23A 0.6762 -0.2100 0.5018 0.030 Uiso calc R 1
H H23B 0.5338 -0.1457 0.5438 0.030 Uiso calc R 1
H H23C 0.6662 -0.0747 0.4913 0.030 Uiso calc R 1
C C24 0.5369(4) -0.0313(3) 0.3263(3) 0.0158(8) Uani d . 1
C C25 0.5112(4) 0.2693(4) 0.0096(3) 0.0187(8) Uani d . 1
H H25A 0.4442 0.2121 0.0132 0.022 Uiso calc R 1
C C26 0.5303(5) 0.3467(4) -0.0766(3) 0.0191(8) Uani d . 1
H H26A 0.4799 0.3399 -0.1311 0.023 Uiso calc R 1
C C27 0.6228(4) 0.4331(3) -0.0820(3) 0.0178(8) Uani d . 1
H H27A 0.6357 0.4868 -0.1399 0.021 Uiso calc R 1
C C28 0.6980(4) 0.4406(3) -0.0005(3) 0.0168(8) Uani d . 1
C C29 0.6754(4) 0.3571(3) 0.0821(3) 0.0148(8) Uani d . 1
C C30 0.7935(4) 0.5271(3) 0.0033(3) 0.0183(8) Uani d . 1
H H30A 0.8064 0.5861 -0.0512 0.022 Uiso calc R 1
C C31 0.8670(4) 0.5269(3) 0.0841(3) 0.0191(8) Uani d . 1
H H31A 0.9272 0.5870 0.0854 0.023 Uiso calc R 1
C C32 0.8549(4) 0.4373(3) 0.1670(3) 0.0163(8) Uani d . 1
C C33 0.7556(4) 0.3548(3) 0.1667(3) 0.0146(8) Uani d . 1
C C34 0.9387(4) 0.4249(3) 0.2496(3) 0.0180(8) Uani d . 1
H H34A 1.0080 0.4782 0.2540 0.022 Uiso calc R 1
C C35 0.9176(4) 0.3342(4) 0.3233(3) 0.0198(8) Uani d . 1
H H35A 0.9745 0.3235 0.3787 0.024 Uiso calc R 1
C C36 0.8131(4) 0.2570(3) 0.3177(3) 0.0180(8) Uani d . 1
H H36A 0.7990 0.1957 0.3702 0.022 Uiso calc R 1
Cl Cl1 1.08237(10) 0.70256(8) 0.19629(6) 0.0169(2) Uani d . 1
Cl Cl2 0.36235(10) 0.30584(8) 0.26606(6) 0.0171(2) Uani d . 1

loop_
_atom_site_aniso_label
_atom_site_aniso_U_11
_atom_site_aniso_U_22
_atom_site_aniso_U_33
_atom_site_aniso_U_12
_atom_site_aniso_U_13
_atom_site_aniso_U_23
Cu1 0.0201(3) 0.0137(3) 0.0081(2) -0.00360(19) -0.00410(17) 0.00211(18)
Cu2 0.0204(3) 0.0143(3) 0.0080(2) -0.00389(19) -0.00415(17) 0.00174(18)
O1 0.0206(14) 0.0208(15) 0.0089(13) -0.0035(12) -0.0059(10) 0.0014(11)
O2 0.0207(14) 0.0191(14) 0.0090(13) -0.0052(11) -0.0046(10) 0.0005(11)
O3 0.0220(14) 0.0152(14) 0.0125(13) -0.0042(11) -0.0042(10) 0.0009(11)
O4 0.0221(14) 0.0176(14) 0.0109(13) -0.0030(11) -0.0055(10) -0.0012(11)
O5 0.0225(14) 0.0175(14) 0.0109(13) -0.0051(11) -0.0066(10) 0.0004(11)
O6 0.0242(14) 0.0161(14) 0.0127(14) -0.0039(11) -0.0060(11) 0.0010(11)
N1 0.0181(16) 0.0155(17) 0.0106(15) -0.0019(13) -0.0026(12) -0.0003(13)
N2 0.0170(16) 0.0169(17) 0.0118(16) -0.0026(13) -0.0029(12) -0.0022(13)
N3 0.0233(17) 0.0152(17) 0.0096(15) -0.0033(13) -0.0031(12) -0.0017(13)
N4 0.0170(16) 0.0146(16) 0.0098(15) -0.0013(13) -0.0026(12) -0.0011(13)
C1 0.0173(18) 0.0158(19) 0.0100(18) -0.0015(15) -0.0012(14) -0.0034(15)
C2 0.0183(19) 0.020(2) 0.0125(18) -0.0014(16) -0.0040(14) -0.0023(15)
C3 0.0199(19) 0.018(2) 0.0158(19) -0.0053(16) -0.0002(15) -0.0023(16)
C4 0.0178(19) 0.017(2) 0.0120(18) -0.0015(15) -0.0031(14) -0.0006(15)
C5 0.028(2) 0.023(2) 0.0125(19) -0.0068(18) -0.0092(15) 0.0022(16)
C6 0.0153(18) 0.018(2) 0.0099(17) 0.0010(15) 0.0005(13) -0.0034(15)
C7 0.023(2) 0.019(2) 0.0118(18) -0.0029(16) -0.0053(14) 0.0015(15)
C8 0.025(2) 0.020(2) 0.0138(19) -0.0004(17) -0.0062(15) -0.0008(16)
C9 0.023(2) 0.020(2) 0.0081(18) 0.0024(16) -0.0032(14) 0.0030(15)
C10 0.0185(19) 0.017(2) 0.0111(18) 0.0010(15) 0.0014(14) -0.0032(15)
C11 0.0178(18) 0.0148(19) 0.0103(18) 0.0004(15) -0.0009(14) -0.0018(15)
C12 0.022(2) 0.0142(19) 0.0152(19) -0.0010(16) -0.0018(15) 0.0012(15)
C13 0.0193(19) 0.018(2) 0.016(2) -0.0034(16) 0.0007(15) -0.0026(16)
C14 0.0193(19) 0.016(2) 0.0136(19) -0.0006(15) -0.0007(14) -0.0030(15)
C15 0.0150(17) 0.019(2) 0.0087(17) -0.0016(15) 0.0002(13) -0.0035(15)
C16 0.0195(19) 0.019(2) 0.016(2) -0.0042(16) -0.0035(15) -0.0036(16)
C17 0.024(2) 0.027(2) 0.0079(18) -0.0028(17) -0.0042(15) -0.0003(16)
C18 0.0222(19) 0.017(2) 0.0083(17) -0.0006(16) -0.0052(14) 0.0026(15)
C19 0.0181(18) 0.018(2) 0.0070(17) -0.0006(15) -0.0020(13) -0.0022(14)
C20 0.021(2) 0.021(2) 0.0139(19) -0.0013(16) -0.0058(15) -0.0037(16)
C21 0.022(2) 0.019(2) 0.017(2) -0.0019(16) -0.0029(15) -0.0027(16)
C22 0.0211(19) 0.017(2) 0.0119(18) -0.0032(16) 0.0014(14) -0.0018(15)
C23 0.029(2) 0.020(2) 0.0092(18) -0.0022(17) -0.0067(15) 0.0029(16)
C24 0.0172(18) 0.0162(19) 0.0132(19) 0.0010(15) -0.0042(14) -0.0019(15)
C25 0.023(2) 0.020(2) 0.0131(19) -0.0029(16) -0.0060(15) -0.0018(16)
C26 0.024(2) 0.023(2) 0.0097(18) 0.0001(17) -0.0049(14) -0.0024(16)
C27 0.025(2) 0.019(2) 0.0068(17) 0.0011(16) -0.0041(14) 0.0031(15)
C28 0.0168(18) 0.019(2) 0.0133(19) 0.0022(16) -0.0023(14) -0.0015(16)
C29 0.0167(18) 0.0154(19) 0.0118(18) 0.0003(15) -0.0008(14) -0.0027(15)
C30 0.0199(19) 0.018(2) 0.0141(19) -0.0019(16) 0.0020(15) 0.0036(15)
C31 0.021(2) 0.016(2) 0.019(2) -0.0028(16) 0.0012(15) -0.0013(16)
C32 0.0207(19) 0.0144(19) 0.0124(19) -0.0006(15) 0.0009(14) -0.0005(15)
C33 0.0189(19) 0.0146(19) 0.0106(18) 0.0000(15) -0.0048(14) -0.0033(14)
C34 0.0209(19) 0.017(2) 0.016(2) -0.0015(16) -0.0053(15) -0.0031(16)
C35 0.021(2) 0.023(2) 0.015(2) -0.0006(17) -0.0075(15) -0.0029(16)
C36 0.025(2) 0.015(2) 0.0123(18) -0.0006(16) -0.0043(15) 0.0012(15)
Cl1 0.0197(5) 0.0172(5) 0.0129(4) -0.0019(4) -0.0013(3) -0.0008(4)
Cl2 0.0205(5) 0.0171(5) 0.0127(4) -0.0019(4) -0.0027(3) -0.0008(4)

loop_
_atom_type_symbol
_atom_type_description
_atom_type_scat_dispersion_real
_atom_type_scat_dispersion_imag
_atom_type_scat_source
C C 0.0033 0.0016 'International Tables Vol C Tables 4.2.6.8 and 6.1.1.4'
H H 0.0000 0.0000 'International Tables Vol C Tables 4.2.6.8 and 6.1.1.4'
N N 0.0061 0.0033 'International Tables Vol C Tables 4.2.6.8 and 6.1.1.4'
O O 0.0106 0.0060 'International Tables Vol C Tables 4.2.6.8 and 6.1.1.4'
Cl Cl 0.1484 0.1585 'International Tables Vol C Tables 4.2.6.8 and 6.1.1.4'
Cu Cu 0.3201 1.2651 'International Tables Vol C Tables 4.2.6.8 and 6.1.1.4'

loop_
_geom_angle_atom_site_label_1
_geom_angle_atom_site_label_2
_geom_angle_atom_site_label_3
_geom_angle
O2 Cu1 O1 85.57(11)
O2 Cu1 N1 165.20(13)
O1 Cu1 N1 95.47(12)
O2 Cu1 N2 93.73(12)
O1 Cu1 N2 166.51(13)
N1 Cu1 N2 81.81(13)
O2 Cu1 Cl1 104.77(9)
O1 Cu1 Cl1 101.17(9)
N1 Cu1 Cl1 89.55(10)
N2 Cu1 Cl1 92.05(10)
O5 Cu2 O4 85.16(11)
O5 Cu2 N3 162.75(13)
O4 Cu2 N3 94.60(12)
O5 Cu2 N4 93.60(12)
O4 Cu2 N4 164.18(13)
N3 Cu2 N4 81.93(13)
O5 Cu2 Cl2 105.20(9)
O4 Cu2 Cl2 101.42(9)
N3 Cu2 Cl2 91.78(10)
N4 Cu2 Cl2 94.13(10)
C1 O1 Cu1 109.2(2)
C6 O2 Cu1 109.6(2)
C3 O3 C4 119.9(3)
C19 O4 Cu2 109.7(2)
C24 O5 Cu2 109.4(2)
C21 O6 C22 120.5(3)
C7 N1 C11 118.5(3)
C7 N1 Cu1 128.6(3)
C11 N1 Cu1 112.4(2)
C18 N2 C15 117.8(3)
C18 N2 Cu1 129.3(3)
C15 N2 Cu1 112.4(2)
C25 N3 C29 118.6(3)
C25 N3 Cu2 128.5(3)
C29 N3 Cu2 112.7(2)
C36 N4 C33 118.2(3)
C36 N4 Cu2 129.4(3)
C33 N4 Cu2 112.4(2)
O1 C1 C2 124.9(3)
O1 C1 C6 117.7(3)
C2 C1 C6 117.4(3)
C3 C2 C1 119.4(4)
C3 C2 H2A 120.3
C1 C2 H2A 120.3
O3 C3 C2 123.1(3)
O3 C3 H3A 118.4
C2 C3 H3A 118.4
C6 C4 O3 120.9(3)
C6 C4 C5 126.1(4)
O3 C4 C5 113.0(3)
C4 C5 H5A 109.5
C4 C5 H5B 109.5
H5A C5 H5B 109.5
C4 C5 H5C 109.5
H5A C5 H5C 109.5
H5B C5 H5C 109.5
O2 C6 C4 123.1(3)
O2 C6 C1 117.7(3)
C4 C6 C1 119.2(3)
N1 C7 C8 122.3(4)
N1 C7 H7A 118.8
C8 C7 H7A 118.8
C9 C8 C7 119.6(4)
C9 C8 H8A 120.2
C7 C8 H8A 120.2
C8 C9 C10 119.3(4)
C8 C9 H9A 120.4
C10 C9 H9A 120.4
C11 C10 C9 117.1(3)
C11 C10 C12 118.4(3)
C9 C10 C12 124.5(4)
N1 C11 C10 123.1(3)
N1 C11 C15 116.2(3)
C10 C11 C15 120.6(3)
C13 C12 C10 120.9(3)
C13 C12 H12A 119.6
C10 C12 H12A 119.6
C12 C13 C14 121.3(4)
C12 C13 H13A 119.4
C14 C13 H13A 119.4
C15 C14 C16 115.9(3)
C15 C14 C13 119.3(4)
C16 C14 C13 124.7(4)
N2 C15 C14 124.8(3)
N2 C15 C11 115.8(3)
C14 C15 C11 119.5(3)
C17 C16 C14 118.8(4)
C17 C16 H16A 120.6
C14 C16 H16A 120.6
C16 C17 C18 120.9(4)
C16 C17 H17A 119.6
C18 C17 H17A 119.6
N2 C18 C17 121.8(3)
N2 C18 H18A 119.1
C17 C18 H18A 119.1
O4 C19 C20 125.1(3)
O4 C19 C24 117.4(3)
C20 C19 C24 117.5(3)
C21 C20 C19 119.2(4)
C21 C20 H20A 120.4
C19 C20 H20A 120.4
O6 C21 C20 123.0(4)
O6 C21 H21A 118.5
C20 C21 H21A 118.5
O6 C22 C24 120.5(3)
O6 C22 C23 113.1(3)
C24 C22 C23 126.3(4)
C22 C23 H23A 109.5
C22 C23 H23B 109.5
H23A C23 H23B 109.5
C22 C23 H23C 109.5
H23A C23 H23C 109.5
H23B C23 H23C 109.5
O5 C24 C22 122.9(3)
O5 C24 C19 117.9(3)
C22 C24 C19 119.2(3)
N3 C25 C26 122.1(4)
N3 C25 H25A 119.0
C26 C25 H25A 119.0
C27 C26 C25 119.6(4)
C27 C26 H26A 120.2
C25 C26 H26A 120.2
C26 C27 C28 119.2(3)
C26 C27 H27A 120.4
C28 C27 H27A 120.4
C29 C28 C27 117.2(4)
C29 C28 C30 118.5(4)
C27 C28 C30 124.4(3)
N3 C29 C28 123.3(4)
N3 C29 C33 116.2(3)
C28 C29 C33 120.5(3)
C31 C30 C28 121.2(3)
C31 C30 H30A 119.4
C28 C30 H30A 119.4
C30 C31 C32 121.3(4)
C30 C31 H31A 119.4
C32 C31 H31A 119.4
C33 C32 C34 116.9(3)
C33 C32 C31 118.6(4)
C34 C32 C31 124.5(4)
N4 C33 C32 124.1(3)
N4 C33 C29 116.0(3)
C32 C33 C29 119.8(3)
C35 C34 C32 118.4(4)
C35 C34 H34A 120.8
C32 C34 H34A 120.8
C34 C35 C36 120.8(4)
C34 C35 H35A 119.6
C36 C35 H35A 119.6
N4 C36 C35 121.5(3)
N4 C36 H36A 119.2
C35 C36 H36A 119.2

loop_
_geom_bond_atom_site_label_1
_geom_bond_atom_site_label_2
_geom_bond_distance
_geom_bond_publ_flag
Cu1 N1 2.001(3) yes
Cu1 N2 2.010(3) yes
Cu1 O1 1.979(3) yes
Cu1 O2 1.920(3) yes
Cu1 Cl1 2.5400(10) yes
Cu2 O4 1.989(3) yes
Cu2 O5 1.924(3) yes
Cu2 N3 1.999(3) yes
Cu2 N4 2.014(3) yes
Cu2 Cl2 2.5240(10) yes
O1 C1 1.275(5) ?
O2 C6 1.312(5) ?
O3 C3 1.343(5) ?
O3 C4 1.377(4) ?
O4 C19 1.268(5) ?
O5 C24 1.320(5) ?
O6 C21 1.343(5) ?
O6 C22 1.367(5) ?
N1 C7 1.331(5) ?
N1 C11 1.353(5) ?
N2 C18 1.328(5) ?
N2 C15 1.349(5) ?
N3 C25 1.334(5) ?
N3 C29 1.351(5) ?
N4 C36 1.335(5) ?
N4 C33 1.349(5) ?
C1 C2 1.420(5) ?
C1 C6 1.446(5) ?
C2 C3 1.344(5) ?
C2 H2A 0.9500 ?
C3 H3A 0.9500 ?
C4 C6 1.366(5) ?
C4 C5 1.481(5) ?
C5 H5A 0.9800 ?
C5 H5B 0.9800 ?
C5 H5C 0.9800 ?
C7 C8 1.397(5) ?
C7 H7A 0.9500 ?
C8 C9 1.377(6) ?
C8 H8A 0.9500 ?
C9 C10 1.409(5) ?
C9 H9A 0.9500 ?
C10 C11 1.406(5) ?
C10 C12 1.440(5) ?
C11 C15 1.441(5) ?
C12 C13 1.364(5) ?
C12 H12A 0.9500 ?
C13 C14 1.429(5) ?
C13 H13A 0.9500 ?
C14 C15 1.398(5) ?
C14 C16 1.424(5) ?
C16 C17 1.364(5) ?
C16 H16A 0.9500 ?
C17 C18 1.394(6) ?
C17 H17A 0.9500 ?
C18 H18A 0.9500 ?
C19 C20 1.420(5) ?
C19 C24 1.446(5) ?
C20 C21 1.349(6) ?
C20 H20A 0.9500 ?
C21 H21A 0.9500 ?
C22 C24 1.373(5) ?
C22 C23 1.483(5) ?
C23 H23A 0.9800 ?
C23 H23B 0.9800 ?
C23 H23C 0.9800 ?
C25 C26 1.401(5) ?
C25 H25A 0.9500 ?
C26 C27 1.381(6) ?
C26 H26A 0.9500 ?
C27 C28 1.410(5) ?
C27 H27A 0.9500 ?
C28 C29 1.405(5) ?
C28 C30 1.425(5) ?
C29 C33 1.442(5) ?
C30 C31 1.368(6) ?
C30 H30A 0.9500 ?
C31 C32 1.436(5) ?
C31 H31A 0.9500 ?
C32 C33 1.400(5) ?
C32 C34 1.416(5) ?
C34 C35 1.372(6) ?
C34 H34A 0.9500 ?
C35 C36 1.401(5) ?
C35 H35A 0.9500 ?
C36 H36A 0.9500 ?

loop_
_geom_torsion_atom_site_label_1
_geom_torsion_atom_site_label_2
_geom_torsion_atom_site_label_3
_geom_torsion_atom_site_label_4
_geom_torsion
O2 Cu1 O1 C1 -3.4(3)
N1 Cu1 O1 C1 -168.6(3)
N2 Cu1 O1 C1 -91.0(6)
Cl1 Cu1 O1 C1 100.8(2)
O1 Cu1 O2 C6 4.3(3)
N1 Cu1 O2 C6 99.0(5)
N2 Cu1 O2 C6 170.8(3)
Cl1 Cu1 O2 C6 -96.1(2)
O5 Cu2 O4 C19 4.9(3)
N3 Cu2 O4 C19 167.6(3)
N4 Cu2 O4 C19 91.1(5)
Cl2 Cu2 O4 C19 -99.6(2)
O4 Cu2 O5 C24 -5.7(2)
N3 Cu2 O5 C24 -95.7(4)
N4 Cu2 O5 C24 -169.9(3)
Cl2 Cu2 O5 C24 94.8(2)
O2 Cu1 N1 C7 -105.4(5)
O1 Cu1 N1 C7 -12.0(4)
N2 Cu1 N1 C7 -178.7(4)
Cl1 Cu1 N1 C7 89.2(3)
O2 Cu1 N1 C11 83.0(5)
O1 Cu1 N1 C11 176.4(3)
N2 Cu1 N1 C11 9.7(3)
Cl1 Cu1 N1 C11 -82.5(3)
O2 Cu1 N2 C18 12.1(4)
O1 Cu1 N2 C18 98.7(6)
N1 Cu1 N2 C18 177.9(4)
Cl1 Cu1 N2 C18 -92.9(3)
O2 Cu1 N2 C15 -176.2(3)
O1 Cu1 N2 C15 -89.6(6)
N1 Cu1 N2 C15 -10.4(3)
Cl1 Cu1 N2 C15 78.8(3)
O5 Cu2 N3 C25 100.3(5)
O4 Cu2 N3 C25 11.8(4)
N4 Cu2 N3 C25 176.3(4)
Cl2 Cu2 N3 C25 -89.8(4)
O5 Cu2 N3 C29 -82.9(5)
O4 Cu2 N3 C29 -171.4(3)
N4 Cu2 N3 C29 -7.0(3)
Cl2 Cu2 N3 C29 87.0(3)
O5 Cu2 N4 C36 -11.7(4)
O4 Cu2 N4 C36 -96.7(5)
N3 Cu2 N4 C36 -174.9(4)
Cl2 Cu2 N4 C36 93.9(3)
O5 Cu2 N4 C33 171.0(3)
O4 Cu2 N4 C33 86.0(5)
N3 Cu2 N4 C33 7.8(3)
Cl2 Cu2 N4 C33 -83.5(3)
Cu1 O1 C1 C2 -177.5(3)
Cu1 O1 C1 C6 1.9(4)
O1 C1 C2 C3 177.2(4)
C6 C1 C2 C3 -2.2(6)
C4 O3 C3 C2 0.2(6)
C1 C2 C3 O3 1.8(6)
C3 O3 C4 C6 -1.8(6)
C3 O3 C4 C5 178.3(3)
Cu1 O2 C6 C4 176.1(3)
Cu1 O2 C6 C1 -4.5(4)
O3 C4 C6 O2 -179.3(3)
C5 C4 C6 O2 0.6(7)
O3 C4 C6 C1 1.3(6)
C5 C4 C6 C1 -178.8(4)
O1 C1 C6 O2 1.8(5)
C2 C1 C6 O2 -178.8(3)
O1 C1 C6 C4 -178.8(4)
C2 C1 C6 C4 0.6(6)
C11 N1 C7 C8 0.9(6)
Cu1 N1 C7 C8 -170.3(3)
N1 C7 C8 C9 0.3(6)
C7 C8 C9 C10 -0.6(6)
C8 C9 C10 C11 -0.3(6)
C8 C9 C10 C12 179.3(4)
C7 N1 C11 C10 -1.9(6)
Cu1 N1 C11 C10 170.6(3)
C7 N1 C11 C15 179.9(3)
Cu1 N1 C11 C15 -7.5(4)
C9 C10 C11 N1 1.6(6)
C12 C10 C11 N1 -178.0(4)
C9 C10 C11 C15 179.7(4)
C12 C10 C11 C15 0.0(6)
C11 C10 C12 C13 -0.1(6)
C9 C10 C12 C13 -179.7(4)
C10 C12 C13 C14 -1.7(6)
C12 C13 C14 C15 3.4(6)
C12 C13 C14 C16 -177.6(4)
C18 N2 C15 C14 0.8(6)
Cu1 N2 C15 C14 -171.9(3)
C18 N2 C15 C11 -177.9(4)
Cu1 N2 C15 C11 9.4(4)
C16 C14 C15 N2 -1.2(6)
C13 C14 C15 N2 177.9(4)
C16 C14 C15 C11 177.5(3)
C13 C14 C15 C11 -3.4(6)
N1 C11 C15 N2 -1.3(5)
C10 C11 C15 N2 -179.5(3)
N1 C11 C15 C14 179.9(3)
C10 C11 C15 C14 1.7(6)
C15 C14 C16 C17 0.3(6)
C13 C14 C16 C17 -178.8(4)
C14 C16 C17 C18 0.8(6)
C15 N2 C18 C17 0.4(6)
Cu1 N2 C18 C17 171.7(3)
C16 C17 C18 N2 -1.3(6)
Cu2 O4 C19 C20 176.2(3)
Cu2 O4 C19 C24 -3.1(4)
O4 C19 C20 C21 -177.4(4)
C24 C19 C20 C21 1.8(6)
C22 O6 C21 C20 0.3(6)
C19 C20 C21 O6 -1.4(6)
C21 O6 C22 C24 0.2(6)
C21 O6 C22 C23 179.6(3)
Cu2 O5 C24 C22 -174.0(3)
Cu2 O5 C24 C19 5.8(4)
O6 C22 C24 O5 -179.9(3)
C23 C22 C24 O5 0.9(6)
O6 C22 C24 C19 0.3(6)
C23 C22 C24 C19 -178.9(4)
O4 C19 C24 O5 -1.8(5)
C20 C19 C24 O5 178.9(3)
O4 C19 C24 C22 178.0(4)
C20 C19 C24 C22 -1.3(6)
C29 N3 C25 C26 2.1(6)
Cu2 N3 C25 C26 178.7(3)
N3 C25 C26 C27 -2.5(6)
C25 C26 C27 C28 0.8(6)
C26 C27 C28 C29 1.0(6)
C26 C27 C28 C30 -178.5(4)
C25 N3 C29 C28 -0.1(6)
Cu2 N3 C29 C28 -177.2(3)
C25 N3 C29 C33 -177.8(3)
Cu2 N3 C29 C33 5.1(4)
C27 C28 C29 N3 -1.5(6)
C30 C28 C29 N3 178.1(4)
C27 C28 C29 C33 176.1(4)
C30 C28 C29 C33 -4.3(6)
C29 C28 C30 C31 2.7(6)
C27 C28 C30 C31 -177.7(4)
C28 C30 C31 C32 2.2(6)
C30 C31 C32 C33 -5.5(6)
C30 C31 C32 C34 173.4(4)
C36 N4 C33 C32 -2.0(6)
Cu2 N4 C33 C32 175.7(3)
C36 N4 C33 C29 175.1(3)
Cu2 N4 C33 C29 -7.3(4)
C34 C32 C33 N4 1.8(6)
C31 C32 C33 N4 -179.2(4)
C34 C32 C33 C29 -175.1(3)
C31 C32 C33 C29 3.9(6)
N3 C29 C33 N4 1.5(5)
C28 C29 C33 N4 -176.2(4)
N3 C29 C33 C32 178.7(4)
C28 C29 C33 C32 1.0(6)
C33 C32 C34 C35 -0.1(6)
C31 C32 C34 C35 -179.0(4)
C32 C34 C35 C36 -1.4(6)
C33 N4 C36 C35 0.4(6)
Cu2 N4 C36 C35 -176.8(3)
C34 C35 C36 N4 1.3(6)
